data_7208490
loop_
_publ_author_name
'Brice\~no, Alexander'
'Hill, Yennifer'

_publ_section_title
;
 Exploring the use of anionic homoleptic complexes as templates in the
 design of photoreactive multi-component supramolecular assemblies
;
_journal_issue 19
_journal_name_full CrystEngComm
_journal_page_first 6121
_journal_paper_doi 10.1039/c2ce25481f
_journal_volume 14
_journal_year 2012
_chemical_formula_moiety '2(C13 H12 N), C4 Co N4 S4'
_chemical_formula_sum 'C30 H24 Co N6 S4'
_chemical_formula_weight 655.72
_chemical_name_systematic
;
?
;
_space_group_IT_number 14
_symmetry_cell_setting monoclinic
_symmetry_space_group_name_Hall '-P 2yn'
_symmetry_space_group_name_H-M 'P 1 21/n 1'
_atom_sites_solution_hydrogens geom
_atom_sites_solution_primary direct
_atom_sites_solution_secondary difmap
_audit_creation_date '20 August 2011'
_audit_creation_method SHELXL-97
_cell_angle_alpha 90.00
_cell_angle_beta 101.06(3)
_cell_angle_gamma 90.00
_cell_formula_units_Z 4
_cell_length_a 14.545(3)
_cell_length_b 13.784(3)
_cell_length_c 16.111(3)
_cell_measurement_reflns_used 1439
_cell_measurement_temperature 293(2)
_cell_measurement_theta_max 28.00
_cell_measurement_theta_min 1.78
_cell_volume 3170.1(12)
_computing_cell_refinement 'CrystalClear (Rigaku/MSC Inc., 2005)'
_computing_data_collection 'CrystalClear (Rigaku/MSC Inc., 2005)'
_computing_data_reduction 'CrystalClear (Rigaku/MSC Inc., 2005)'
_computing_molecular_graphics
;
SHELXLTL-NT V5.1 (Bruker AXS, 1998) and DIAMOND
(Brandenburg, 1998)
;
_computing_publication_material
;
SHELXLTL-NT V5.1 (Bruker AXS, 1998) and PLATON (Spek, 2003).
;
_computing_structure_refinement 'SHELXLTL-NT V5.1 (Bruker AXS, 1998)'
_computing_structure_solution 'SHELXLTL-NT V5.1 (Bruker AXS, 1998)'
_diffrn_ambient_temperature 293(2)
_diffrn_measured_fraction_theta_full 0.943
_diffrn_measured_fraction_theta_max 0.789
_diffrn_measurement_device 'Mercury (2x2 bin mode)'
_diffrn_measurement_device_type 'Rigaku AFC7S Mercury'
_diffrn_measurement_method '\w '
_diffrn_radiation_detector CCD
_diffrn_radiation_monochromator graphite
_diffrn_radiation_source 'Normal-focus sealed tube'
_diffrn_radiation_type MoK\a
_diffrn_radiation_wavelength 0.71073
_diffrn_reflns_av_R_equivalents 0.0537
_diffrn_reflns_av_sigmaI/netI 0.0705
_diffrn_reflns_limit_h_max 16
_diffrn_reflns_limit_h_min -17
_diffrn_reflns_limit_k_max 13
_diffrn_reflns_limit_k_min -16
_diffrn_reflns_limit_l_max 19
_diffrn_reflns_limit_l_min -19
_diffrn_reflns_number 25646
_diffrn_reflns_theta_full 25.00
_diffrn_reflns_theta_max 28.00
_diffrn_reflns_theta_min 1.73
_diffrn_standards_decay_% 0
_diffrn_standards_interval_count 0
_diffrn_standards_interval_time 0
_diffrn_standards_number 0
_exptl_absorpt_coefficient_mu 0.835
_exptl_absorpt_correction_T_max 0.827
_exptl_absorpt_correction_T_min 0.703
_exptl_absorpt_correction_type multi-scan
_exptl_absorpt_process_details 'Jacobson, R. (1998) Private communication'
_exptl_crystal_colour 'dark Blue'
_exptl_crystal_density_diffrn 1.374
_exptl_crystal_density_method 'not measured'
_exptl_crystal_description plate
_exptl_crystal_F_000 1348
_exptl_crystal_size_max 0.42
_exptl_crystal_size_mid 0.38
_exptl_crystal_size_min 0.22
_refine_diff_density_max 0.516
_refine_diff_density_min -0.303
_refine_diff_density_rms 0.060
_refine_ls_extinction_method none
_refine_ls_goodness_of_fit_ref 1.096
_refine_ls_hydrogen_treatment constr
_refine_ls_matrix_type full
_refine_ls_number_parameters 371
_refine_ls_number_reflns 6036
_refine_ls_number_restraints 0
_refine_ls_restrained_S_all 1.096
_refine_ls_R_factor_all 0.1881
_refine_ls_R_factor_gt 0.0842
_refine_ls_shift/su_max 0.001
_refine_ls_shift/su_mean 0.000
_refine_ls_structure_factor_coef Fsqd
_refine_ls_weighting_details 'calc w=1/[\s^2^(Fo^2^)+(0.0603P)^2^+4.4525P] where P=(Fo^2^+2Fc^2^)/3'
_refine_ls_weighting_scheme calc
_refine_ls_wR_factor_gt 0.1792
_refine_ls_wR_factor_ref 0.2284
_reflns_number_gt 2685
_reflns_number_total 6036
_reflns_threshold_expression >2sigma(I)
_cod_data_source_file c2ce25481f.txt
_cod_data_source_block shelxle_6
_cod_depositor_comments
;
The following automatic conversions were performed:

'_exptl_absorpt_correction_type' value 'Multi Scan' changed to
'multi-scan' according to
/home/saulius/struct/CIF-dictionaries/cif_core.dic dictionary named
'cif_core.dic' version 2.4.1 from 2010-06-29.

Automatic conversion script
Id: cif_fix_values 1891 2012-01-12 08:04:46Z andrius 
;
_cod_original_cell_volume 3170.1(11)
_cod_original_sg_symbol_H-M P21/n
_cod_database_code 7208490

loop_
_symmetry_equiv_pos_as_xyz
'x, y, z'
'-x+1/2, y+1/2, -z+1/2'
'-x, -y, -z'
'x-1/2, -y-1/2, z-1/2'

loop_
_atom_site_label
_atom_site_type_symbol
_atom_site_fract_x
_atom_site_fract_y
_atom_site_fract_z
_atom_site_U_iso_or_equiv
_atom_site_adp_type
_atom_site_occupancy
_atom_site_symmetry_multiplicity
_atom_site_calc_flag
_atom_site_refinement_flags
Co1 Co 0.29665(7) 0.56622(7) 0.10533(6) 0.0896(4) Uani 1 1 d .
S2 S 0.39010(18) 0.88621(14) 0.17803(13) 0.1126(8) Uani 1 1 d .
S3 S -0.01431(17) 0.55079(15) 0.14602(17) 0.1204(8) Uani 1 1 d .
S4 S 0.46802(18) 0.35212(16) 0.30232(14) 0.1172(8) Uani 1 1 d .
S1 S 0.41113(18) 0.49553(16) -0.13834(16) 0.1189(8) Uani 1 1 d .
C1 C 0.1300(6) 0.9433(6) 0.0120(6) 0.122(3) Uani 1 1 d .
H1A H 0.1558 0.9282 0.0679 0.146 Uiso 1 1 calc R
C2 C 0.1321(6) 1.0343(6) -0.0120(6) 0.120(3) Uani 1 1 d .
H2A H 0.1079 1.0476 -0.0685 0.143 Uiso 1 1 calc R
C3 C 0.0886(5) 0.8626(5) -0.0454(5) 0.086(2) Uani 1 1 d .
C4 C 0.0520(5) 0.8729(6) -0.1304(6) 0.103(2) Uani 1 1 d .
H4A H 0.0504 0.9337 -0.1556 0.124 Uiso 1 1 calc R
C5 C 0.0187(5) 0.7954(6) -0.1768(5) 0.102(2) Uani 1 1 d .
H5A H -0.0067 0.8030 -0.2340 0.123 Uiso 1 1 calc R
C6 C 0.0568(6) 0.6947(5) -0.0618(6) 0.099(2) Uani 1 1 d .
H6A H 0.0586 0.6325 -0.0392 0.119 Uiso 1 1 calc R
C7 C 0.0910(6) 0.7697(5) -0.0107(5) 0.097(2) Uani 1 1 d .
H7A H 0.1156 0.7595 0.0463 0.117 Uiso 1 1 calc R
C8 C 0.1687(5) 1.1164(5) 0.0416(6) 0.089(2) Uani 1 1 d .
C9 C 0.2055(6) 1.1081(6) 0.1248(6) 0.099(2) Uani 1 1 d .
H9A H 0.2097 1.0477 0.1510 0.119 Uiso 1 1 calc R
C10 C 0.2365(6) 1.1900(8) 0.1701(6) 0.114(3) Uani 1 1 d .
H10A H 0.2639 1.1850 0.2270 0.137 Uiso 1 1 calc R
C11 C 0.2273(7) 1.2780(7) 0.1321(8) 0.126(3) Uani 1 1 d .
H11A H 0.2445 1.3335 0.1642 0.151 Uiso 1 1 calc R
C12 C 0.1936(7) 1.2864(7) 0.0481(7) 0.124(3) Uani 1 1 d .
H12A H 0.1909 1.3467 0.0218 0.149 Uiso 1 1 calc R
C13 C 0.1638(6) 1.2057(6) 0.0029(6) 0.113(3) Uani 1 1 d .
H13A H 0.1398 1.2107 -0.0547 0.136 Uiso 1 1 calc R
C14 C 0.6484(5) 1.0185(7) 0.0694(6) 0.109(3) Uani 1 1 d .
H14A H 0.6522 1.0335 0.0138 0.131 Uiso 1 1 calc R
C15 C 0.6181(6) 0.9364(7) 0.0823(7) 0.120(3) Uani 1 1 d .
H15A H 0.6166 0.9199 0.1380 0.144 Uiso 1 1 calc R
C16 C 0.5838(4) 0.8614(5) 0.0149(5) 0.0814(19) Uani 1 1 d .
C17 C 0.5721(5) 0.8775(5) -0.0706(6) 0.092(2) Uani 1 1 d .
H17A H 0.5871 0.9374 -0.0910 0.111 Uiso 1 1 calc R
C18 C 0.5384(5) 0.8044(7) -0.1254(5) 0.101(2) Uani 1 1 d .
H18A H 0.5296 0.8147 -0.1835 0.121 Uiso 1 1 calc R
C19 C 0.5275(6) 0.7023(6) -0.0147(7) 0.106(3) Uani 1 1 d .
H19A H 0.5103 0.6425 0.0041 0.128 Uiso 1 1 calc R
C20 C 0.5621(5) 0.7716(6) 0.0422(5) 0.096(2) Uani 1 1 d .
H20A H 0.5712 0.7583 0.0998 0.115 Uiso 1 1 calc R
C21 C 0.6788(5) 1.0945(6) 0.1335(6) 0.088(2) Uani 1 1 d .
C22 C 0.6871(6) 1.0860(6) 0.2202(6) 0.112(3) Uani 1 1 d .
H22A H 0.6766 1.0266 0.2440 0.135 Uiso 1 1 calc R
C23 C 0.7104(6) 1.1640(8) 0.2700(6) 0.124(3) Uani 1 1 d .
H23A H 0.7141 1.1575 0.3280 0.149 Uiso 1 1 calc R
C24 C 0.7286(6) 1.2509(7) 0.2389(8) 0.122(3) Uani 1 1 d .
H24A H 0.7438 1.3037 0.2748 0.146 Uiso 1 1 calc R
C25 C 0.7245(6) 1.2607(6) 0.1524(8) 0.117(3) Uani 1 1 d .
H25A H 0.7390 1.3196 0.1298 0.141 Uiso 1 1 calc R
C26 C 0.6992(5) 1.1836(7) 0.1019(5) 0.097(2) Uani 1 1 d .
H26A H 0.6954 1.1905 0.0439 0.116 Uiso 1 1 calc R
C27 C 0.3561(6) 0.5111(5) -0.0591(6) 0.093(2) Uani 1 1 d .
C28 C 0.3560(5) 0.7790(5) 0.1439(4) 0.087(2) Uani 1 1 d .
C29 C 0.0893(6) 0.5530(5) 0.1282(5) 0.085(2) Uani 1 1 d .
C30 C 0.4124(5) 0.4342(5) 0.2402(4) 0.0812(19) Uani 1 1 d .
N1 N 0.3194(5) 0.5224(5) -0.0041(4) 0.100(2) Uani 1 1 d .
N2 N 0.3327(5) 0.7026(4) 0.1203(4) 0.0976(19) Uani 1 1 d .
N3 N 0.3707(4) 0.4905(4) 0.1953(4) 0.0957(18) Uani 1 1 d .
N4 N 0.1642(5) 0.5554(4) 0.1157(4) 0.097(2) Uani 1 1 d .
N5 N 0.0216(4) 0.7073(5) -0.1417(5) 0.1005(19) Uani 1 1 d .
H5B H 0.0000 0.6582 -0.1723 0.121 Uiso 1 1 calc R
N6 N 0.5180(4) 0.7183(5) -0.0958(5) 0.100(2) Uani 1 1 d .
H6B H 0.4982 0.6724 -0.1308 0.120 Uiso 1 1 calc R

loop_
_atom_site_aniso_label
_atom_site_aniso_U_11
_atom_site_aniso_U_22
_atom_site_aniso_U_33
_atom_site_aniso_U_23
_atom_site_aniso_U_13
_atom_site_aniso_U_12
Co1 0.0976(8) 0.0771(7) 0.0913(8) 0.0032(5) 0.0112(5) -0.0060(5)
S2 0.161(2) 0.0694(12) 0.0981(16) 0.0092(10) 0.0020(14) -0.0078(12)
S3 0.1046(19) 0.0930(15) 0.167(2) 0.0078(14) 0.0354(16) 0.0013(11)
S4 0.147(2) 0.1067(16) 0.0876(15) 0.0035(12) -0.0037(13) 0.0152(13)
S1 0.143(2) 0.1003(16) 0.1190(19) -0.0159(13) 0.0382(16) -0.0180(13)
C1 0.153(9) 0.092(6) 0.114(7) 0.006(5) 0.009(6) 0.010(5)
C2 0.155(9) 0.101(6) 0.102(7) 0.009(5) 0.023(6) -0.018(5)
C3 0.095(6) 0.074(5) 0.086(5) -0.011(4) 0.005(4) 0.004(4)
C4 0.099(6) 0.084(5) 0.116(7) -0.005(5) -0.006(5) 0.007(4)
C5 0.099(6) 0.105(6) 0.091(6) 0.010(5) -0.013(4) 0.003(5)
C6 0.112(6) 0.080(5) 0.104(7) -0.001(5) 0.017(5) -0.012(4)
C7 0.123(7) 0.087(5) 0.077(5) 0.005(4) 0.011(4) 0.002(4)
C8 0.093(6) 0.072(5) 0.102(6) -0.012(4) 0.016(5) 0.001(4)
C9 0.111(7) 0.087(5) 0.106(7) 0.006(5) 0.036(5) 0.001(4)
C10 0.101(7) 0.142(8) 0.100(7) -0.006(6) 0.025(5) 0.000(6)
C11 0.113(8) 0.104(7) 0.158(10) -0.030(7) 0.014(7) -0.014(5)
C12 0.129(8) 0.098(7) 0.136(9) 0.010(6) 0.002(6) -0.019(5)
C13 0.119(7) 0.089(6) 0.125(7) 0.007(5) 0.007(5) -0.003(5)
C14 0.093(6) 0.107(6) 0.126(8) -0.002(6) 0.018(5) 0.016(5)
C15 0.088(6) 0.108(7) 0.165(9) 0.016(6) 0.030(6) 0.018(5)
C16 0.059(4) 0.082(5) 0.099(6) -0.011(4) 0.005(4) 0.005(3)
C17 0.089(6) 0.075(5) 0.122(7) 0.003(5) 0.041(5) 0.012(4)
C18 0.081(6) 0.126(7) 0.092(6) -0.009(5) 0.008(4) 0.019(5)
C19 0.101(7) 0.091(6) 0.128(8) 0.006(6) 0.026(6) -0.012(4)
C20 0.100(6) 0.091(5) 0.095(6) -0.003(5) 0.013(4) -0.011(4)
C21 0.061(4) 0.089(5) 0.107(7) -0.026(5) -0.001(4) -0.004(3)
C22 0.134(8) 0.086(6) 0.107(7) -0.013(5) -0.001(6) -0.009(5)
C23 0.127(8) 0.132(8) 0.107(7) -0.020(6) 0.004(5) -0.001(6)
C24 0.110(7) 0.085(6) 0.159(10) -0.035(6) -0.005(6) -0.007(5)
C25 0.099(7) 0.092(6) 0.155(9) 0.009(6) 0.009(6) 0.006(5)
C26 0.076(5) 0.110(6) 0.103(6) -0.003(5) 0.011(4) 0.013(4)
C27 0.088(6) 0.074(5) 0.109(7) 0.020(5) -0.004(5) -0.020(4)
C28 0.103(6) 0.086(5) 0.066(5) 0.015(4) 0.006(4) -0.001(4)
C29 0.098(6) 0.067(4) 0.086(6) 0.000(3) 0.007(5) 0.002(4)
C30 0.088(5) 0.085(5) 0.069(5) -0.018(4) 0.010(4) -0.003(4)
N1 0.111(6) 0.098(5) 0.093(5) 0.000(4) 0.028(4) -0.009(4)
N2 0.114(5) 0.080(4) 0.097(5) -0.001(3) 0.016(4) -0.014(3)
N3 0.092(5) 0.094(4) 0.097(5) 0.008(4) 0.009(4) 0.011(3)
N4 0.102(5) 0.087(4) 0.097(5) 0.005(3) 0.008(4) 0.000(4)
N5 0.096(5) 0.106(5) 0.095(5) -0.016(4) 0.006(4) -0.015(4)
N6 0.077(4) 0.087(5) 0.134(7) -0.022(4) 0.018(4) 0.002(3)

loop_
_atom_type_symbol
_atom_type_description
_atom_type_scat_dispersion_real
_atom_type_scat_dispersion_imag
_atom_type_scat_source
C C 0.0033 0.0016 'International Tables Vol C Tables 4.2.6.8 and 6.1.1.4'
H H 0.0000 0.0000 'International Tables Vol C Tables 4.2.6.8 and 6.1.1.4'
N N 0.0061 0.0033 'International Tables Vol C Tables 4.2.6.8 and 6.1.1.4'
S S 0.1246 0.1234 'International Tables Vol C Tables 4.2.6.8 and 6.1.1.4'
Co Co 0.3494 0.9721 'International Tables Vol C Tables 4.2.6.8 and 6.1.1.4'

loop_
_geom_angle_atom_site_label_1
_geom_angle_atom_site_label_2
_geom_angle_atom_site_label_3
_geom_angle
N3 Co1 N1 110.0(3)
N3 Co1 N2 109.2(3)
N1 Co1 N2 108.7(3)
N3 Co1 N4 108.0(3)
N1 Co1 N4 113.0(3)
N2 Co1 N4 107.8(3)
C2 C1 C3 123.8(9)
C2 C1 H1A 118.1
C3 C1 H1A 118.1
C1 C2 C8 126.3(9)
C1 C2 H2A 116.9
C8 C2 H2A 116.9
C4 C3 C7 117.9(7)
C4 C3 C1 124.8(7)
C7 C3 C1 117.2(7)
C5 C4 C3 120.1(8)
C5 C4 H4A 119.9
C3 C4 H4A 119.9
N5 C5 C4 120.6(8)
N5 C5 H5A 119.7
C4 C5 H5A 119.7
N5 C6 C7 121.9(7)
N5 C6 H6A 119.1
C7 C6 H6A 119.1
C6 C7 C3 118.6(7)
C6 C7 H7A 120.7
C3 C7 H7A 120.7
C9 C8 C13 120.2(7)
C9 C8 C2 123.5(8)
C13 C8 C2 116.4(8)
C8 C9 C10 119.0(8)
C8 C9 H9A 120.5
C10 C9 H9A 120.5
C11 C10 C9 120.2(9)
C11 C10 H10A 119.9
C9 C10 H10A 119.9
C12 C11 C10 120.9(9)
C12 C11 H11A 119.5
C10 C11 H11A 119.5
C13 C12 C11 119.0(9)
C13 C12 H12A 120.5
C11 C12 H12A 120.5
C12 C13 C8 120.5(9)
C12 C13 H13A 119.7
C8 C13 H13A 119.7
C15 C14 C21 126.5(10)
C15 C14 H14A 116.8
C21 C14 H14A 116.8
C14 C15 C16 125.4(10)
C14 C15 H15A 117.3
C16 C15 H15A 117.3
C20 C16 C17 118.4(7)
C20 C16 C15 116.8(8)
C17 C16 C15 124.8(8)
C18 C17 C16 119.3(7)
C18 C17 H17A 120.3
C16 C17 H17A 120.3
N6 C18 C17 120.0(8)
N6 C18 H18A 120.0
C17 C18 H18A 120.0
N6 C19 C20 120.9(8)
N6 C19 H19A 119.5
C20 C19 H19A 119.5
C19 C20 C16 119.9(8)
C19 C20 H20A 120.0
C16 C20 H20A 120.0
C26 C21 C22 117.5(7)
C26 C21 C14 115.4(9)
C22 C21 C14 127.1(8)
C23 C22 C21 119.9(8)
C23 C22 H22A 120.1
C21 C22 H22A 120.1
C24 C23 C22 122.3(10)
C24 C23 H23A 118.8
C22 C23 H23A 118.8
C23 C24 C25 119.2(8)
C23 C24 H24A 120.4
C25 C24 H24A 120.4
C26 C25 C24 118.9(9)
C26 C25 H25A 120.6
C24 C25 H25A 120.6
C25 C26 C21 122.1(8)
C25 C26 H26A 118.9
C21 C26 H26A 118.9
N1 C27 S1 179.0(8)
N2 C28 S2 179.2(8)
N4 C29 S3 179.4(8)
N3 C30 S4 177.9(7)
C27 N1 Co1 160.0(7)
C28 N2 Co1 168.1(6)
C30 N3 Co1 169.8(6)
C29 N4 Co1 174.1(7)
C6 N5 C5 120.9(7)
C6 N5 H5B 119.5
C5 N5 H5B 119.5
C19 N6 C18 121.4(7)
C19 N6 H6B 119.3
C18 N6 H6B 119.3

loop_
_geom_bond_atom_site_label_1
_geom_bond_atom_site_label_2
_geom_bond_distance
Co1 N3 1.937(6)
Co1 N1 1.950(7)
Co1 N2 1.955(6)
Co1 N4 1.971(8)
S2 C28 1.621(8)
S3 C29 1.587(9)
S4 C30 1.620(8)
S1 C27 1.646(10)
C1 C2 1.313(10)
C1 C3 1.498(10)
C1 H1A 0.9300
C2 C8 1.461(10)
C2 H2A 0.9300
C3 C4 1.378(9)
C3 C7 1.395(9)
C4 C5 1.339(10)
C4 H4A 0.9300
C5 N5 1.338(9)
C5 H5A 0.9300
C6 N5 1.302(9)
C6 C7 1.355(9)
C6 H6A 0.9300
C7 H7A 0.9300
C8 C9 1.348(10)
C8 C13 1.376(10)
C9 C10 1.373(11)
C9 H9A 0.9300
C10 C11 1.353(11)
C10 H10A 0.9300
C11 C12 1.353(11)
C11 H11A 0.9300
C12 C13 1.355(10)
C12 H12A 0.9300
C13 H13A 0.9300
C14 C15 1.246(10)
C14 C21 1.477(10)
C14 H14A 0.9300
C15 C16 1.513(11)
C15 H15A 0.9300
C16 C20 1.371(9)
C16 C17 1.373(10)
C17 C18 1.368(10)
C17 H17A 0.9300
C18 N6 1.333(9)
C18 H18A 0.9300
C19 N6 1.305(9)
C19 C20 1.353(10)
C19 H19A 0.9300
C20 H20A 0.9300
C21 C26 1.384(10)
C21 C22 1.383(10)
C22 C23 1.345(11)
C22 H22A 0.9300
C23 C24 1.344(12)
C23 H23A 0.9300
C24 C25 1.389(12)
C24 H24A 0.9300
C25 C26 1.346(11)
C25 H25A 0.9300
C26 H26A 0.9300
C27 N1 1.130(9)
C28 N2 1.148(8)
C29 N4 1.146(9)
C30 N3 1.151(8)
N5 H5B 0.8600
N6 H6B 0.8600
